data_7054121
loop_
_publ_author_name
'Lin, Yiji'
'Wan, Shigang'
'Zou, Fang'
'Wang, Yuekui'
'Zhang, Hui'

_publ_section_title
;
 Structure--chiroptical property relationship of kinetically labile
 camphor-derivative \b-diketone Yb(iii) complexes: do the adducts coexist
 as diastereomers or not?
;
_journal_issue 11
_journal_name_full 'New Journal of Chemistry'
_journal_page_first 2584
_journal_paper_doi 10.1039/c1nj20430k
_journal_volume 35
_journal_year 2011
_chemical_formula_sum 'C42 H44 F21 N0 O7 Yb'
_chemical_formula_weight 1232.81
_chemical_name_systematic
;
?
;
_space_group_IT_number 5
_symmetry_cell_setting monoclinic
_symmetry_space_group_name_Hall 'C 2y'
_symmetry_space_group_name_H-M 'C 1 2 1'
_atom_sites_solution_hydrogens geom
_atom_sites_solution_primary direct
_atom_sites_solution_secondary difmap
_audit_creation_method SHELXL-97
_cell_angle_alpha 90.00
_cell_angle_beta 92.072(5)
_cell_angle_gamma 90.00
_cell_formula_units_Z 8
_cell_length_a 24.573(6)
_cell_length_b 13.207(3)
_cell_length_c 31.227(8)
_cell_measurement_reflns_used 5132
_cell_measurement_temperature 298(2)
_cell_measurement_theta_max 20.15
_cell_measurement_theta_min 2.17
_cell_volume 10128(4)
_computing_cell_refinement 'Bruker SMART'
_computing_data_collection 'Bruker SMART'
_computing_data_reduction 'Bruker SAINT'
_computing_molecular_graphics 'Bruker SHELXTL'
_computing_publication_material 'Bruker SHELXTL'
_computing_structure_refinement 'SHELXL-97 (Sheldrick, 1997)'
_computing_structure_solution 'SHELXS-97 (Sheldrick, 1990)'
_diffrn_ambient_temperature 298(2)
_diffrn_measured_fraction_theta_full 0.987
_diffrn_measured_fraction_theta_max 0.987
_diffrn_measurement_device_type 'CCD area detector'
_diffrn_measurement_method 'phi and omega scans'
_diffrn_radiation_monochromator graphite
_diffrn_radiation_source 'fine-focus sealed tube'
_diffrn_radiation_type MoK\a
_diffrn_radiation_wavelength 0.71073
_diffrn_reflns_av_R_equivalents 0.0716
_diffrn_reflns_av_sigmaI/netI 0.1553
_diffrn_reflns_limit_h_max 30
_diffrn_reflns_limit_h_min -27
_diffrn_reflns_limit_k_max 15
_diffrn_reflns_limit_k_min -16
_diffrn_reflns_limit_l_max 38
_diffrn_reflns_limit_l_min -36
_diffrn_reflns_number 27414
_diffrn_reflns_theta_full 26.00
_diffrn_reflns_theta_max 26.00
_diffrn_reflns_theta_min 0.65
_exptl_absorpt_coefficient_mu 1.969
_exptl_absorpt_correction_type none
_exptl_crystal_density_diffrn 1.617
_exptl_crystal_density_method 'not measured'
_exptl_crystal_F_000 4888
_exptl_crystal_size_max 0.303
_exptl_crystal_size_mid 0.125
_exptl_crystal_size_min 0.036
_refine_diff_density_max 1.583
_refine_diff_density_min -0.697
_refine_diff_density_rms 0.112
_refine_ls_abs_structure_details 'Flack H D (1983), Acta Cryst. A39, 876-881'
_refine_ls_abs_structure_Flack 0.044(12)
_refine_ls_extinction_method none
_refine_ls_goodness_of_fit_ref 0.904
_refine_ls_hydrogen_treatment mixed
_refine_ls_matrix_type full
_refine_ls_number_parameters 1224
_refine_ls_number_reflns 17888
_refine_ls_number_restraints 37
_refine_ls_restrained_S_all 0.906
_refine_ls_R_factor_all 0.1183
_refine_ls_R_factor_gt 0.0716
_refine_ls_shift/su_max 0.178
_refine_ls_shift/su_mean 0.005
_refine_ls_structure_factor_coef Fsqd
_refine_ls_weighting_details 'calc w=1/[\s^2^(Fo^2^)+(0.0652P)^2^+0.0000P] where P=(Fo^2^+2Fc^2^)/3'
_refine_ls_weighting_scheme calc
_refine_ls_wR_factor_gt 0.1472
_refine_ls_wR_factor_ref 0.1616
_reflns_number_gt 10198
_reflns_number_total 17888
_reflns_threshold_expression >2sigma(I)
_cod_data_source_file c1nj20430k.txt
_cod_data_source_block I
_cod_depositor_comments
;
The following automatic conversions were performed:

'_symmetry_cell_setting' value 'Monoclinic' changed to 'monoclinic'
according to
/usr/data/users/saulius/automatic-downloads/retrospective/RSC/lib/dictionaries/cif_core.dic
dictionary named 'cif_core.dic' version 2.4.2 from 2011-04-26.

Automatic conversion script
Id: cif_fix_values 2281 2013-09-26 08:29:07Z andrius 
;
_cod_original_cell_volume 10127(4)
_cod_original_sg_symbol_H-M C2
_cod_original_formula_sum 'C42 H44 F21 N0 O7 Yb1'
_cod_database_code 7054121

loop_
_symmetry_equiv_pos_as_xyz
'x, y, z'
'-x, y, -z'
'x+1/2, y+1/2, z'
'-x+1/2, y+1/2, -z'

loop_
_atom_site_label
_atom_site_type_symbol
_atom_site_fract_x
_atom_site_fract_y
_atom_site_fract_z
_atom_site_U_iso_or_equiv
_atom_site_adp_type
_atom_site_occupancy
_atom_site_symmetry_multiplicity
_atom_site_calc_flag
_atom_site_refinement_flags
C1 C 0.6272(7) 0.9005(13) 0.6299(4) 0.068(5) Uani 1 1 d .
C2 C 0.6117(5) 0.7951(11) 0.6333(4) 0.051(3) Uani 1 1 d .
C3 C 0.6486(9) 0.7226(15) 0.6465(5) 0.089(4) Uani 1 1 d .
C4 C 0.6314(8) 0.6119(16) 0.6474(6) 0.090(3) Uani 1 1 d .
C5 C 0.6383(8) 0.5579(15) 0.6077(6) 0.089(4) Uani 1 1 d D
C6 C 0.6211(13) 0.451(2) 0.6028(11) 0.190(13) Uani 1 1 d DU
C7 C 0.5890(8) 1.0607(16) 0.5979(7) 0.117(7) Uani 1 1 d .
H7A H 0.5908 1.1083 0.6211 0.176 Uiso 1 1 calc R
H7B H 0.5606 1.0802 0.5776 0.176 Uiso 1 1 calc R
H7C H 0.6232 1.0597 0.5840 0.176 Uiso 1 1 calc R
C8 C 0.5771(5) 0.9575(17) 0.6149(5) 0.074(4) Uani 1 1 d .
C9 C 0.5430(6) 0.9605(15) 0.6545(4) 0.088(5) Uani 1 1 d .
H9A H 0.5132 1.0082 0.6510 0.105 Uiso 1 1 calc R
H9B H 0.5650 0.9786 0.6798 0.105 Uiso 1 1 calc R
C10 C 0.5213(6) 0.8484(17) 0.6575(5) 0.107(7) Uani 1 1 d .
H10A H 0.4822 0.8452 0.6519 0.128 Uiso 1 1 calc R
H10B H 0.5300 0.8191 0.6854 0.128 Uiso 1 1 calc R
C11 C 0.5532(6) 0.7937(13) 0.6212(5) 0.078(5) Uani 1 1 d .
H11 H 0.5388 0.7272 0.6127 0.093 Uiso 1 1 calc R
C12 C 0.5486(6) 0.8776(16) 0.5853(5) 0.083(4) Uani 1 1 d .
C13 C 0.5843(6) 0.8559(15) 0.5461(4) 0.090(3) Uani 1 1 d .
H13A H 0.5852 0.9149 0.5281 0.135 Uiso 1 1 calc R
H13B H 0.5691 0.8001 0.5299 0.135 Uiso 1 1 calc R
H13C H 0.6207 0.8392 0.5559 0.135 Uiso 1 1 calc R
C14 C 0.4900(7) 0.9111(17) 0.5677(7) 0.140(9) Uani 1 1 d .
H14A H 0.4935 0.9640 0.5469 0.210 Uiso 1 1 calc R
H14B H 0.4691 0.9354 0.5910 0.210 Uiso 1 1 calc R
H14C H 0.4718 0.8541 0.5545 0.210 Uiso 1 1 calc R
C15 C 0.8306(6) 0.6999(14) 0.7106(5) 0.072(4) Uani 1 1 d .
C16 C 0.8549(8) 0.6674(15) 0.6723(6) 0.094(4) Uani 1 1 d .
C17 C 0.8433(8) 0.706(2) 0.6312(6) 0.123(6) Uani 1 1 d DU
C18 C 0.8754(7) 0.6683(12) 0.5938(5) 0.094(4) Uani 1 1 d DU
C19 C 0.8934(9) 0.7469(18) 0.5610(7) 0.123(6) Uani 1 1 d D
C20 C 0.9347(10) 0.712(2) 0.5273(8) 0.168(8) Uani 1 1 d DU
C21 C 0.8233(7) 0.6464(17) 0.7880(5) 0.117(8) Uani 1 1 d .
H21A H 0.8196 0.7160 0.7963 0.176 Uiso 1 1 calc R
H21B H 0.8418 0.6095 0.8106 0.176 Uiso 1 1 calc R
H21C H 0.7879 0.6177 0.7825 0.176 Uiso 1 1 calc R
C22 C 0.8560(6) 0.6404(13) 0.7475(5) 0.072(4) Uani 1 1 d .
C23 C 0.9174(6) 0.6741(13) 0.7518(5) 0.088(5) Uani 1 1 d .
H23A H 0.9207 0.7472 0.7509 0.106 Uiso 1 1 calc R
H23B H 0.9345 0.6492 0.7782 0.106 Uiso 1 1 calc R
C24 C 0.9425(7) 0.6252(18) 0.7127(5) 0.106(7) Uani 1 1 d .
H24A H 0.9692 0.5745 0.7214 0.128 Uiso 1 1 calc R
H24B H 0.9600 0.6758 0.6953 0.128 Uiso 1 1 calc R
C25 C 0.8913(8) 0.5736(14) 0.6863(6) 0.093(6) Uani 1 1 d .
H25 H 0.8994 0.5233 0.6643 0.112 Uiso 1 1 calc R
C26 C 0.8591(7) 0.5389(17) 0.7240(7) 0.109(7) Uani 1 1 d .
C27 C 0.8024(7) 0.4933(16) 0.7093(7) 0.133(9) Uani 1 1 d .
H27A H 0.7769 0.5026 0.7315 0.200 Uiso 1 1 calc R
H27B H 0.8064 0.4223 0.7035 0.200 Uiso 1 1 calc R
H27C H 0.7892 0.5272 0.6837 0.200 Uiso 1 1 calc R
C28 C 0.8925(8) 0.4568(16) 0.7526(6) 0.131(7) Uani 1 1 d .
H28A H 0.8707 0.4353 0.7759 0.196 Uiso 1 1 calc R
H28B H 0.9256 0.4867 0.7638 0.196 Uiso 1 1 calc R
H28C H 0.9009 0.3994 0.7352 0.196 Uiso 1 1 calc R
C29 C 0.7904(8) 1.0411(16) 0.5954(5) 0.095(7) Uani 1 1 d .
C30 C 0.8243(6) 1.1010(11) 0.6285(5) 0.067(4) Uani 1 1 d .
C31 C 0.8295(6) 1.0698(10) 0.6693(5) 0.060(4) Uani 1 1 d .
C32 C 0.8655(9) 1.1274(15) 0.7012(6) 0.089(6) Uani 1 1 d .
C33 C 0.9246(8) 1.102(2) 0.7025(8) 0.116(8) Uani 1 1 d U
C34 C 0.9444(11) 0.996(2) 0.7028(10) 0.136(9) Uani 1 1 d U
C35 C 0.7475(9) 1.070(2) 0.5214(5) 0.155(11) Uani 1 1 d .
H35A H 0.7130 1.0752 0.5347 0.232 Uiso 1 1 calc R
H35B H 0.7533 1.0017 0.5124 0.232 Uiso 1 1 calc R
H35C H 0.7477 1.1143 0.4970 0.232 Uiso 1 1 calc R
C36 C 0.7939(8) 1.1021(17) 0.5542(7) 0.102(7) Uani 1 1 d .
C37 C 0.8512(10) 1.089(3) 0.5416(8) 0.163(12) Uani 1 1 d U
H37A H 0.8610 1.0180 0.5424 0.195 Uiso 1 1 calc R
H37B H 0.8552 1.1135 0.5125 0.195 Uiso 1 1 calc R
C38 C 0.8864(9) 1.145(2) 0.5703(8) 0.137(9) Uani 1 1 d U
H38A H 0.9061 1.1973 0.5557 0.164 Uiso 1 1 calc R
H38B H 0.9120 1.1010 0.5857 0.164 Uiso 1 1 calc R
C39 C 0.8431(9) 1.191(2) 0.6008(7) 0.132(9) Uani 1 1 d U
H39 H 0.8549 1.2513 0.6168 0.159 Uiso 1 1 calc R
C40 C 0.7975(11) 1.206(2) 0.5690(7) 0.125(8) Uani 1 1 d .
C41 C 0.7433(12) 1.2424(18) 0.5920(7) 0.166(11) Uani 1 1 d .
H41A H 0.7236 1.2892 0.5737 0.249 Uiso 1 1 calc R
H41B H 0.7531 1.2749 0.6186 0.249 Uiso 1 1 calc R
H41C H 0.7208 1.1846 0.5973 0.249 Uiso 1 1 calc R
C42 C 0.8110(11) 1.289(2) 0.5336(7) 0.177(12) Uani 1 1 d .
H42A H 0.8442 1.2710 0.5202 0.266 Uiso 1 1 calc R
H42B H 0.8151 1.3541 0.5470 0.266 Uiso 1 1 calc R
H42C H 0.7818 1.2914 0.5124 0.266 Uiso 1 1 calc R
C43 C 0.8875(5) 0.9305(13) 0.8794(4) 0.058(4) Uani 1 1 d .
C44 C 0.8992(10) 1.036(2) 0.8784(7) 0.124(5) Uani 1 1 d .
C45 C 0.8641(11) 1.1063(14) 0.8615(7) 0.115(6) Uani 1 1 d .
C46 C 0.8807(11) 1.224(3) 0.8575(8) 0.168(8) Uani 1 1 d .
C47 C 0.8640(11) 1.2863(12) 0.8958(8) 0.115(6) Uani 1 1 d D
C49 C 0.9355(8) 0.7636(15) 0.8911(9) 0.152(11) Uani 1 1 d .
H49A H 0.9693 0.7338 0.9010 0.228 Uiso 1 1 calc R
H49B H 0.9295 0.7493 0.8612 0.228 Uiso 1 1 calc R
H49C H 0.9062 0.7357 0.9069 0.228 Uiso 1 1 calc R
C50 C 0.9378(6) 0.8779(16) 0.8979(5) 0.079(5) Uani 1 1 d .
C51 C 0.9365(7) 0.9107(15) 0.9450(6) 0.107(7) Uani 1 1 d .
H51A H 0.9621 0.8718 0.9627 0.129 Uiso 1 1 calc R
H51B H 0.9003 0.9034 0.9560 0.129 Uiso 1 1 calc R
C52 C 0.9543(8) 1.0286(18) 0.9430(6) 0.125(8) Uani 1 1 d .
H52A H 0.9273 1.0722 0.9554 0.150 Uiso 1 1 calc R
H52B H 0.9893 1.0399 0.9576 0.150 Uiso 1 1 calc R
C53 C 0.9572(6) 1.0447(15) 0.8978(6) 0.086(5) Uani 1 1 d .
H53 H 0.9760 1.1071 0.8901 0.103 Uiso 1 1 calc R
C54 C 0.9816(5) 0.9503(16) 0.8798(5) 0.083(4) Uani 1 1 d .
C55 C 1.0407(7) 0.9243(16) 0.8992(7) 0.149(9) Uani 1 1 d .
H55A H 1.0518 0.9756 0.9195 0.223 Uiso 1 1 calc R
H55B H 1.0661 0.9219 0.8765 0.223 Uiso 1 1 calc R
H55C H 1.0400 0.8598 0.9133 0.223 Uiso 1 1 calc R
C56 C 0.9861(6) 0.939(2) 0.8310(6) 0.138(8) Uani 1 1 d .
H56A H 0.9793 0.8698 0.8230 0.207 Uiso 1 1 calc R
H56B H 1.0220 0.9580 0.8229 0.207 Uiso 1 1 calc R
H56C H 0.9598 0.9820 0.8167 0.207 Uiso 1 1 calc R
C57 C 0.6936(6) 1.1284(12) 0.7926(4) 0.063(4) Uani 1 1 d .
C58 C 0.6715(6) 1.1693(12) 0.8320(5) 0.065(4) Uani 1 1 d .
C59 C 0.6766(7) 1.1242(15) 0.8713(5) 0.086(5) Uani 1 1 d .
C60 C 0.6568(11) 1.162(3) 0.9143(10) 0.30(2) Uani 1 1 d DU
C61 C 0.6047(9) 1.1042(16) 0.9210(5) 0.126(6) Uani 1 1 d DU
C62 C 0.5837(9) 1.109(2) 0.9649(7) 0.30(2) Uani 1 1 d DU
C63 C 0.6819(7) 1.1600(16) 0.7119(6) 0.102(6) Uani 1 1 d .
H63A H 0.6565 1.1052 0.7083 0.153 Uiso 1 1 calc R
H63B H 0.7181 1.1356 0.7077 0.153 Uiso 1 1 calc R
H63C H 0.6732 1.2120 0.6913 0.153 Uiso 1 1 calc R
C64 C 0.6785(6) 1.2025(11) 0.7563(5) 0.067(4) Uani 1 1 d .
C65 C 0.7129(10) 1.2914(14) 0.7673(7) 0.140(7) Uani 1 1 d .
H65A H 0.7506 1.2700 0.7705 0.168 Uiso 1 1 calc R
H65B H 0.7103 1.3399 0.7440 0.168 Uiso 1 1 calc R
C66 C 0.6971(9) 1.3398(14) 0.8061(8) 0.140(7) Uani 1 1 d .
H66A H 0.6866 1.4098 0.8013 0.168 Uiso 1 1 calc R
H66B H 0.7258 1.3366 0.8283 0.168 Uiso 1 1 calc R
C67 C 0.6469(8) 1.2717(15) 0.8173(6) 0.101(7) Uani 1 1 d .
H67 H 0.6212 1.3023 0.8368 0.121 Uiso 1 1 calc R
C68 C 0.6224(8) 1.2400(18) 0.7731(5) 0.105(7) Uani 1 1 d .
C69 C 0.5782(8) 1.162(2) 0.7724(8) 0.129(8) Uani 1 1 d .
C70 C 0.5991(9) 1.3338(19) 0.7479(6) 0.152(11) Uani 1 1 d .
H70A H 0.6282 1.3795 0.7419 0.228 Uiso 1 1 calc R
H70B H 0.5729 1.3677 0.7649 0.228 Uiso 1 1 calc R
H70C H 0.5818 1.3116 0.7215 0.228 Uiso 1 1 calc R
C71 C 0.7271(7) 0.7701(13) 0.9018(5) 0.074(4) Uani 1 1 d .
C72 C 0.6952(9) 0.716(2) 0.8709(7) 0.126(6) Uani 1 1 d .
C73 C 0.6917(5) 0.7423(11) 0.8274(5) 0.070(5) Uani 1 1 d .
C74 C 0.6554(7) 0.6918(13) 0.7952(6) 0.075(5) Uani 1 1 d .
C75 C 0.5926(8) 0.7183(18) 0.7973(7) 0.097(6) Uani 1 1 d U
C76 C 0.5773(9) 0.826(2) 0.7926(8) 0.120(8) Uani 1 1 d U
C77 C 0.7387(9) 0.7698(19) 0.9847(5) 0.140(8) Uani 1 1 d .
H77A H 0.7741 0.8001 0.9836 0.210 Uiso 1 1 calc R
H77B H 0.7377 0.7249 1.0088 0.210 Uiso 1 1 calc R
H77C H 0.7118 0.8218 0.9875 0.210 Uiso 1 1 calc R
C78 C 0.7263(9) 0.7085(17) 0.9424(6) 0.105(6) Uani 1 1 d .
C79 C 0.7632(9) 0.6156(17) 0.9321(6) 0.116(7) Uani 1 1 d .
H79A H 0.7977 0.6380 0.9214 0.139 Uiso 1 1 calc R
H79B H 0.7702 0.5749 0.9576 0.139 Uiso 1 1 calc R
C80 C 0.7308(9) 0.5540(18) 0.8976(7) 0.132(8) Uani 1 1 d U
H80A H 0.7504 0.5501 0.8712 0.158 Uiso 1 1 calc R
H80B H 0.7232 0.4860 0.9075 0.158 Uiso 1 1 calc R
C81 C 0.6796(8) 0.6147(15) 0.8916(6) 0.098(6) Uani 1 1 d U
H81 H 0.6489 0.5790 0.8775 0.118 Uiso 1 1 calc R
C82 C 0.6690(9) 0.6549(15) 0.9363(6) 0.098(6) Uani 1 1 d .
C83 C 0.6190(11) 0.736(2) 0.9395(9) 0.169(13) Uani 1 1 d .
H83A H 0.6184 0.7628 0.9681 0.253 Uiso 1 1 calc R
H83B H 0.5851 0.7029 0.9326 0.253 Uiso 1 1 calc R
H83C H 0.6242 0.7906 0.9196 0.253 Uiso 1 1 calc R
C84 C 0.6590(10) 0.561(2) 0.9687(7) 0.169(12) Uani 1 1 d .
H84A H 0.6368 0.5828 0.9916 0.254 Uiso 1 1 calc R
H84B H 0.6934 0.5371 0.9803 0.254 Uiso 1 1 calc R
H84C H 0.6409 0.5068 0.9533 0.254 Uiso 1 1 calc R
F1 F 0.6601(4) 0.5661(7) 0.6798(3) 0.094(3) Uani 1 1 d .
F2 F 0.5794(7) 0.6076(9) 0.6606(4) 0.166(4) Uani 1 1 d .
F3 F 0.6908(8) 0.5522(15) 0.5967(6) 0.233(7) Uani 1 1 d D
F4 F 0.6073(7) 0.5976(12) 0.5771(4) 0.175(7) Uani 1 1 d .
F5 F 0.5666(10) 0.443(2) 0.6119(12) 0.40(2) Uani 1 1 d U
F6 F 0.6369(16) 0.416(2) 0.5658(8) 0.42(2) Uani 1 1 d U
F7 F 0.6310(8) 0.3981(10) 0.6329(5) 0.166(4) Uani 1 1 d .
F8 F 0.8581(9) 0.5797(15) 0.5824(6) 0.233(7) Uani 1 1 d D
F9 F 0.9298(9) 0.642(2) 0.6036(5) 0.333(19) Uani 1 1 d D
F10 F 0.8369(9) 0.747(3) 0.5459(6) 0.39(3) Uani 1 1 d .
F11 F 0.9071(6) 0.8406(13) 0.5854(5) 0.173(6) Uani 1 1 d .
F12 F 0.9117(14) 0.779(2) 0.5009(7) 0.40(2) Uani 1 1 d DU
F13 F 0.9165(14) 0.618(2) 0.5232(7) 0.330(17) Uani 1 1 d DU
F14 F 0.9701(11) 0.754(4) 0.5576(14) 0.51(3) Uani 1 1 d U
F15 F 0.8607(6) 1.2295(9) 0.6938(4) 0.144(5) Uani 1 1 d .
F16 F 0.8468(5) 1.1127(11) 0.7420(4) 0.129(5) Uani 1 1 d .
F17 F 0.9468(5) 1.1394(13) 0.6658(5) 0.176(6) Uani 1 1 d .
F18 F 0.9495(6) 1.1481(12) 0.7358(5) 0.168(6) Uani 1 1 d .
F19 F 0.9968(5) 0.9851(16) 0.7084(5) 0.209(9) Uani 1 1 d .
F20 F 0.9184(5) 0.9542(15) 0.7356(4) 0.152(5) Uani 1 1 d .
F21 F 0.9275(5) 0.9535(14) 0.6680(4) 0.157(5) Uani 1 1 d .
F22 F 0.9301(5) 1.2354(9) 0.8485(4) 0.138(4) Uani 1 1 d .
F23 F 0.8519(6) 1.2637(9) 0.8231(4) 0.142(5) Uani 1 1 d .
F24 F 0.8945(10) 1.2411(15) 0.9299(5) 0.241(11) Uani 1 1 d .
F25 F 0.8170(8) 1.2571(17) 0.9070(6) 0.226(11) Uani 1 1 d .
F26 F 0.8675(12) 1.4251(14) 0.9313(6) 0.273(12) Uani 1 1 d U
F27 F 0.9283(9) 1.4097(15) 0.8870(12) 0.38(2) Uani 1 1 d .
F28 F 0.8471(12) 1.4339(19) 0.8680(8) 0.340(17) Uani 1 1 d U
F29 F 0.6494(7) 1.2545(14) 0.9121(5) 0.192(8) Uani 1 1 d .
F30 F 0.6908(7) 1.135(2) 0.9473(5) 0.277(14) Uani 1 1 d U
F31 F 0.5700(6) 1.1503(16) 0.8912(4) 0.205(8) Uani 1 1 d D
F32 F 0.6047(8) 0.9982(13) 0.9177(7) 0.233(11) Uani 1 1 d DU
F33 F 0.5988(14) 1.191(3) 0.9840(11) 0.50(3) Uani 1 1 d D
F34 F 0.5323(8) 1.104(3) 0.9615(5) 0.35(2) Uani 1 1 d DU
F35 F 0.6054(14) 1.030(3) 0.9814(13) 0.55(3) Uani 1 1 d D
F36 F 0.6689(5) 0.7102(8) 0.7549(3) 0.100(3) Uani 1 1 d .
F37 F 0.6540(6) 0.5931(9) 0.8003(4) 0.125(4) Uani 1 1 d .
F38 F 0.5665(5) 0.6669(14) 0.7636(4) 0.169(7) Uani 1 1 d .
F39 F 0.5724(4) 0.6788(11) 0.8338(4) 0.140(5) Uani 1 1 d .
F40 F 0.5955(4) 0.8714(13) 0.7589(4) 0.137(4) Uani 1 1 d .
F41 F 0.5948(5) 0.8763(13) 0.8280(4) 0.143(4) Uani 1 1 d .
F42 F 0.5240(5) 0.8378(17) 0.7903(5) 0.200(8) Uani 1 1 d .
O1 O 0.6729(4) 0.9391(8) 0.6385(3) 0.069(3) Uani 1 1 d .
O2 O 0.6986(3) 0.7387(6) 0.6539(3) 0.063(3) Uani 1 1 d .
O3 O 0.8007(4) 0.7748(8) 0.7128(3) 0.063(3) Uani 1 1 d .
O4 O 0.8110(3) 0.7740(9) 0.6251(3) 0.073(3) Uani 1 1 d .
O5 O 0.7688(4) 0.9617(10) 0.6011(3) 0.081(3) Uani 1 1 d .
O6 O 0.8059(3) 0.9948(7) 0.6857(3) 0.055(2) Uani 1 1 d .
O7 O 0.8446(3) 0.8921(7) 0.8675(3) 0.068(3) Uani 1 1 d .
O8 O 0.8159(4) 1.0859(7) 0.8496(3) 0.070(3) Uani 1 1 d .
O9 O 0.7205(4) 1.0502(7) 0.7889(3) 0.056(2) Uani 1 1 d .
O10 O 0.7036(4) 1.0371(9) 0.8749(3) 0.074(3) Uani 1 1 d .
O11 O 0.7499(4) 0.8513(8) 0.8975(3) 0.072(3) Uani 1 1 d .
O12 O 0.7107(3) 0.8283(7) 0.8127(3) 0.055(2) Uani 1 1 d .
O1W O 0.7101(3) 0.9035(7) 0.7236(3) 0.062(3) Uani 1 1 d .
O2W O 0.8113(3) 0.9188(7) 0.7778(3) 0.071(3) Uani 1 1 d .
Yb1 Yb 0.75348(2) 0.86820(4) 0.660177(17) 0.05747(18) Uani 1 1 d .
Yb2 Yb 0.76418(2) 0.95100(4) 0.840867(17) 0.05746(18) Uani 1 1 d .
C48 C 0.8838(11) 1.3928(15) 0.8912(8) 0.124(5) Uani 1 1 d DU

loop_
_atom_site_aniso_label
_atom_site_aniso_U_11
_atom_site_aniso_U_22
_atom_site_aniso_U_33
_atom_site_aniso_U_23
_atom_site_aniso_U_13
_atom_site_aniso_U_12
C1 0.070(11) 0.097(15) 0.037(7) -0.001(7) -0.011(6) 0.014(9)
C2 0.030(7) 0.062(10) 0.060(8) 0.009(7) 0.003(6) -0.024(7)
C3 0.138(12) 0.071(9) 0.058(8) 0.001(7) -0.009(8) -0.023(9)
C4 0.102(9) 0.100(10) 0.067(7) 0.004(7) -0.005(6) -0.003(8)
C5 0.138(12) 0.071(9) 0.058(8) 0.001(7) -0.009(8) -0.023(9)
C6 0.22(2) 0.17(3) 0.18(2) 0.08(2) 0.05(2) 0.03(3)
C7 0.089(14) 0.110(17) 0.149(18) 0.056(14) -0.043(12) 0.014(12)
C8 0.052(9) 0.083(12) 0.086(10) -0.009(11) -0.008(7) 0.022(10)
C9 0.082(10) 0.108(14) 0.074(10) -0.017(10) 0.011(8) 0.005(12)
C10 0.054(10) 0.15(2) 0.116(13) -0.034(14) -0.001(8) 0.022(11)
C11 0.071(12) 0.071(11) 0.092(12) -0.018(10) 0.010(9) -0.030(9)
C12 0.070(10) 0.101(13) 0.077(10) 0.001(11) -0.014(7) 0.009(11)
C13 0.102(9) 0.100(10) 0.067(7) 0.004(7) -0.005(6) -0.003(8)
C14 0.114(15) 0.15(2) 0.151(17) -0.033(14) -0.060(13) 0.019(13)
C15 0.047(9) 0.086(13) 0.083(11) 0.019(10) -0.007(8) 0.015(8)
C16 0.126(12) 0.085(9) 0.071(8) 0.007(7) 0.016(7) 0.037(8)
C17 0.106(12) 0.166(17) 0.101(11) -0.008(11) 0.057(9) 0.038(11)
C18 0.126(12) 0.085(9) 0.071(8) 0.007(7) 0.016(7) 0.037(8)
C19 0.106(12) 0.166(17) 0.101(11) -0.008(11) 0.057(9) 0.038(11)
C20 0.116(14) 0.28(2) 0.115(14) 0.037(14) 0.053(10) 0.069(14)
C21 0.131(16) 0.137(19) 0.086(13) 0.063(13) 0.033(11) 0.063(14)
C22 0.060(11) 0.068(11) 0.088(12) -0.012(9) 0.015(8) 0.018(8)
C23 0.085(13) 0.071(11) 0.106(13) -0.002(10) -0.036(10) 0.020(9)
C24 0.082(14) 0.16(2) 0.075(12) 0.001(12) -0.004(10) 0.032(13)
C25 0.106(15) 0.076(12) 0.099(14) -0.023(10) 0.016(11) 0.003(11)
C26 0.068(12) 0.102(16) 0.151(19) 0.012(14) -0.053(12) 0.010(11)
C27 0.095(15) 0.103(19) 0.20(2) 0.015(15) -0.018(14) -0.025(12)
C28 0.184(19) 0.059(11) 0.150(17) 0.016(13) 0.002(14) 0.068(14)
C29 0.119(15) 0.095(15) 0.074(12) 0.062(12) 0.048(10) 0.052(12)
C30 0.083(11) 0.037(8) 0.082(11) -0.004(8) 0.000(8) -0.002(7)
C31 0.089(11) 0.026(8) 0.066(10) 0.015(7) 0.012(8) 0.001(7)
C32 0.131(18) 0.068(14) 0.069(12) 0.004(10) 0.004(11) -0.019(11)
C33 0.062(14) 0.133(17) 0.15(2) 0.022(17) -0.033(13) -0.061(12)
C34 0.10(2) 0.16(2) 0.15(2) 0.03(2) -0.027(17) -0.006(17)
C35 0.15(2) 0.23(3) 0.078(14) 0.086(17) -0.009(13) 0.011(19)
C36 0.120(17) 0.083(16) 0.105(16) 0.048(12) 0.038(12) 0.034(12)
C37 0.11(2) 0.28(4) 0.101(17) 0.050(18) 0.053(13) 0.000(19)
C38 0.079(16) 0.18(3) 0.15(2) 0.099(16) 0.032(11) 0.016(13)
C39 0.15(2) 0.15(2) 0.100(16) 0.031(15) 0.054(14) -0.047(16)
C40 0.17(2) 0.13(2) 0.079(14) 0.066(14) 0.006(14) 0.010(17)
C41 0.27(3) 0.092(18) 0.13(2) 0.057(15) 0.05(2) 0.057(19)
C42 0.22(3) 0.16(2) 0.15(2) 0.11(2) 0.040(19) -0.02(2)
C43 0.025(7) 0.104(14) 0.043(7) 0.003(7) -0.011(5) 0.015(7)
C44 0.132(13) 0.097(13) 0.140(12) -0.005(10) -0.030(9) -0.033(10)
C45 0.179(17) 0.027(7) 0.138(14) -0.013(8) -0.022(12) -0.034(8)
C46 0.116(14) 0.28(2) 0.115(14) 0.037(14) 0.053(10) 0.069(14)
C47 0.179(17) 0.027(7) 0.138(14) -0.013(8) -0.022(12) -0.034(8)
C49 0.091(15) 0.068(15) 0.29(3) -0.036(17) -0.040(17) 0.030(12)
C50 0.052(9) 0.087(14) 0.097(12) 0.040(12) 0.000(8) 0.028(10)
C51 0.087(12) 0.14(2) 0.094(13) 0.039(11) -0.021(9) 0.023(11)
C52 0.120(17) 0.15(2) 0.102(15) -0.035(14) -0.056(12) 0.029(15)
C53 0.044(10) 0.099(14) 0.113(15) -0.009(11) -0.011(9) -0.009(9)
C54 0.043(8) 0.117(13) 0.090(11) -0.031(12) 0.003(7) 0.000(11)
C55 0.077(13) 0.112(18) 0.25(3) -0.007(17) -0.032(15) 0.020(12)
C56 0.083(12) 0.21(2) 0.125(15) 0.026(18) 0.022(10) -0.035(16)
C57 0.057(10) 0.063(11) 0.068(10) 0.005(8) 0.003(7) 0.001(8)
C58 0.065(10) 0.074(11) 0.056(9) -0.012(8) 0.003(7) 0.030(8)
C59 0.073(11) 0.107(15) 0.078(12) -0.035(10) -0.011(9) 0.038(10)
C60 0.25(2) 0.52(6) 0.122(16) -0.08(3) -0.006(16) 0.28(3)
C61 0.140(14) 0.165(13) 0.075(10) 0.052(10) 0.047(9) 0.057(12)
C62 0.25(2) 0.52(6) 0.122(16) -0.08(3) -0.006(16) 0.28(3)
C63 0.106(15) 0.092(15) 0.108(16) 0.021(12) 0.012(11) 0.015(11)
C64 0.072(11) 0.050(9) 0.077(10) 0.013(8) -0.005(8) 0.005(8)
C65 0.184(15) 0.042(9) 0.191(18) -0.017(8) -0.046(13) -0.010(9)
C66 0.184(15) 0.042(9) 0.191(18) -0.017(8) -0.046(13) -0.010(9)
C67 0.105(14) 0.106(16) 0.093(13) -0.014(12) 0.014(10) 0.066(13)
C68 0.106(16) 0.15(2) 0.062(11) 0.004(11) 0.004(10) 0.065(15)
C69 0.074(15) 0.14(2) 0.17(2) 0.011(17) -0.012(13) -0.020(14)
C70 0.155(18) 0.19(3) 0.108(15) 0.017(15) 0.000(13) 0.116(19)
C71 0.097(12) 0.062(12) 0.059(10) 0.007(9) -0.020(8) 0.003(9)
C72 0.140(14) 0.165(13) 0.075(10) 0.052(10) 0.047(9) 0.057(12)
C73 0.048(9) 0.044(9) 0.117(13) -0.027(9) 0.016(8) -0.027(7)
C74 0.095(13) 0.049(11) 0.082(13) 0.008(9) 0.023(9) -0.022(9)
C75 0.077(14) 0.114(15) 0.098(15) 0.004(13) -0.014(11) -0.039(11)
C76 0.090(17) 0.157(19) 0.113(18) 0.026(17) -0.019(13) 0.034(15)
C77 0.20(2) 0.16(2) 0.057(12) -0.008(13) -0.023(12) 0.004(18)
C78 0.136(18) 0.099(17) 0.081(13) 0.031(12) 0.006(11) 0.007(14)
C79 0.135(18) 0.106(17) 0.107(15) 0.046(13) -0.011(13) -0.016(14)
C80 0.17(2) 0.111(18) 0.112(16) 0.053(14) 0.013(15) 0.001(14)
C81 0.128(15) 0.083(13) 0.081(12) 0.023(10) -0.024(11) -0.040(10)
C82 0.124(18) 0.085(14) 0.086(14) 0.029(11) 0.032(12) -0.019(13)
C83 0.19(3) 0.13(2) 0.19(3) 0.01(2) 0.10(2) -0.04(2)
C84 0.15(2) 0.22(3) 0.14(2) 0.09(2) 0.019(16) -0.07(2)
F1 0.112(7) 0.064(6) 0.104(7) 0.002(5) -0.003(6) -0.011(5)
F2 0.268(13) 0.080(6) 0.149(8) -0.020(6) 0.023(8) -0.040(7)
F3 0.275(15) 0.208(14) 0.225(13) -0.138(11) 0.149(11) -0.075(11)
F4 0.261(18) 0.137(12) 0.122(10) -0.066(9) -0.073(11) 0.061(11)
F5 0.25(2) 0.23(2) 0.73(6) -0.25(3) 0.16(3) -0.13(2)
F6 0.75(6) 0.30(4) 0.20(2) -0.13(2) -0.06(3) 0.20(4)
F7 0.268(13) 0.080(6) 0.149(8) -0.020(6) 0.023(8) -0.040(7)
F8 0.275(15) 0.208(14) 0.225(13) -0.138(11) 0.149(11) -0.075(11)
F9 0.33(2) 0.53(4) 0.147(13) 0.123(19) 0.093(14) 0.36(3)
F10 0.26(2) 0.79(7) 0.134(14) -0.22(3) -0.080(14) 0.30(3)
F11 0.161(12) 0.163(15) 0.203(14) -0.014(13) 0.091(10) -0.017(11)
F12 0.57(5) 0.42(4) 0.21(2) 0.14(2) 0.15(3) 0.30(4)
F13 0.59(5) 0.23(2) 0.171(18) -0.049(18) 0.06(2) 0.08(2)
F14 0.24(3) 0.64(8) 0.65(7) -0.11(6) -0.16(4) -0.09(4)
F15 0.221(14) 0.054(8) 0.156(12) -0.003(7) -0.027(10) -0.013(8)
F16 0.157(11) 0.146(12) 0.083(8) -0.039(8) 0.008(7) -0.041(9)
F17 0.123(10) 0.222(16) 0.183(13) 0.107(12) 0.012(8) -0.048(10)
F18 0.142(11) 0.173(14) 0.185(13) -0.010(11) -0.068(10) -0.056(10)
F19 0.058(8) 0.32(3) 0.246(16) 0.111(16) -0.007(8) -0.007(10)
F20 0.133(10) 0.172(13) 0.153(11) 0.041(13) 0.021(8) -0.025(11)
F21 0.134(10) 0.179(13) 0.157(11) -0.021(12) -0.008(8) 0.074(11)
F22 0.103(9) 0.101(9) 0.211(13) 0.020(8) 0.032(8) -0.023(7)
F23 0.231(14) 0.082(8) 0.110(9) 0.033(7) -0.022(8) -0.032(8)
F24 0.40(3) 0.200(18) 0.114(11) -0.053(11) -0.086(14) 0.115(19)
F25 0.230(18) 0.25(2) 0.206(17) -0.111(17) 0.112(15) -0.111(18)
F26 0.54(4) 0.113(13) 0.167(14) -0.059(11) -0.013(16) 0.021(17)
F27 0.24(2) 0.17(2) 0.73(6) -0.22(3) 0.07(3) -0.103(17)
F28 0.45(4) 0.27(3) 0.29(2) -0.03(2) -0.11(2) 0.24(3)
F29 0.219(17) 0.207(18) 0.150(12) -0.103(13) -0.013(11) 0.098(13)
F30 0.217(17) 0.47(3) 0.134(12) -0.193(17) -0.089(11) 0.21(2)
F31 0.172(13) 0.34(2) 0.099(9) 0.017(12) 0.015(8) 0.095(15)
F32 0.223(16) 0.151(12) 0.34(3) 0.098(15) 0.188(17) 0.036(12)
F33 0.55(6) 0.60(7) 0.37(4) -0.26(5) 0.31(4) -0.02(5)
F34 0.25(2) 0.63(6) 0.178(16) 0.14(3) 0.111(16) 0.25(3)
F35 0.74(9) 0.49(6) 0.40(5) 0.22(5) -0.17(5) 0.07(6)
F36 0.156(10) 0.074(7) 0.071(7) -0.006(5) 0.007(6) -0.022(6)
F37 0.187(12) 0.080(9) 0.106(8) -0.008(7) 0.001(8) -0.039(8)
F38 0.128(10) 0.224(17) 0.151(12) -0.005(11) -0.030(8) -0.105(11)
F39 0.102(8) 0.192(13) 0.126(9) 0.034(9) 0.022(7) -0.062(8)
F40 0.119(8) 0.163(12) 0.128(9) 0.059(10) 0.000(7) 0.006(10)
F41 0.138(9) 0.162(12) 0.128(9) -0.007(10) -0.001(7) 0.051(10)
F42 0.065(8) 0.32(3) 0.216(14) 0.024(15) -0.023(8) 0.002(11)
O1 0.060(6) 0.046(6) 0.102(7) -0.001(6) -0.014(5) 0.033(5)
O2 0.042(5) 0.027(5) 0.117(8) 0.001(5) -0.013(5) -0.018(4)
O3 0.072(7) 0.055(7) 0.063(6) 0.008(5) 0.007(5) 0.015(5)
O4 0.040(6) 0.089(8) 0.092(7) -0.029(6) 0.029(5) 0.029(5)
O5 0.069(6) 0.106(9) 0.067(6) 0.059(7) 0.006(4) -0.008(7)
O6 0.033(5) 0.058(7) 0.073(6) -0.008(5) 0.003(4) -0.012(4)
O7 0.030(5) 0.059(7) 0.114(7) 0.018(5) -0.025(5) 0.018(4)
O8 0.041(6) 0.041(6) 0.128(9) -0.024(6) -0.013(5) -0.013(4)
O9 0.063(6) 0.034(6) 0.071(6) 0.021(5) -0.004(4) 0.022(4)
O10 0.058(6) 0.105(9) 0.059(6) 0.005(6) 0.017(4) 0.042(6)
O11 0.096(7) 0.060(7) 0.061(6) 0.016(6) 0.001(4) -0.030(6)
O12 0.054(5) 0.048(6) 0.062(6) -0.003(4) -0.002(4) -0.032(4)
O1W 0.057(5) 0.070(7) 0.061(5) 0.015(4) 0.019(4) 0.000(4)
O2W 0.065(6) 0.081(8) 0.068(6) -0.007(5) 0.015(4) 0.002(5)
Yb1 0.0497(3) 0.0594(4) 0.0632(4) 0.0086(3) 0.0006(2) 0.0020(3)
Yb2 0.0495(3) 0.0567(4) 0.0658(4) 0.0059(3) -0.0024(2) 0.0002(3)
C48 0.132(13) 0.097(13) 0.140(12) -0.005(10) -0.030(9) -0.033(10)

loop_
_atom_type_symbol
_atom_type_description
_atom_type_scat_dispersion_real
_atom_type_scat_dispersion_imag
_atom_type_scat_source
C C 0.0033 0.0016 'International Tables Vol C Tables 4.2.6.8 and 6.1.1.4'
H H 0.0000 0.0000 'International Tables Vol C Tables 4.2.6.8 and 6.1.1.4'
N N 0.0061 0.0033 'International Tables Vol C Tables 4.2.6.8 and 6.1.1.4'
O O 0.0106 0.0060 'International Tables Vol C Tables 4.2.6.8 and 6.1.1.4'
F F 0.0171 0.0103 'International Tables Vol C Tables 4.2.6.8 and 6.1.1.4'
Yb Yb -0.3850 5.5486 'International Tables Vol C Tables 4.2.6.8 and 6.1.1.4'

loop_
_geom_angle_atom_site_label_1
_geom_angle_atom_site_label_2
_geom_angle_atom_site_label_3
_geom_angle
O1 C1 C2 127.8(13)
O1 C1 C8 125.4(16)
C2 C1 C8 106.8(15)
C3 C2 C1 121.3(13)
C3 C2 C11 134.2(15)
C1 C2 C11 104.5(14)
O2 C3 C2 124.5(16)
O2 C3 C4 115.4(18)
C2 C3 C4 119.7(17)
F1 C4 F2 102.9(16)
F1 C4 C5 110.3(17)
F2 C4 C5 112.4(16)
F1 C4 C3 107.9(15)
F2 C4 C3 108.1(17)
C5 C4 C3 114.6(17)
F4 C5 F3 111.9(19)
F4 C5 C4 110.2(17)
F3 C5 C4 112.9(16)
F4 C5 C6 98.7(19)
F3 C5 C6 101(2)
C4 C5 C6 121(2)
F7 C6 F6 116(3)
F7 C6 F5 88(3)
F6 C6 F5 118(3)
F7 C6 C5 115(3)
F6 C6 C5 109(3)
F5 C6 C5 109(3)
C8 C7 H7A 109.5
C8 C7 H7B 109.5
H7A C7 H7B 109.5
C8 C7 H7C 109.5
H7A C7 H7C 109.5
H7B C7 H7C 109.5
C7 C8 C1 113.6(14)
C7 C8 C9 112.7(17)
C1 C8 C9 103.2(13)
C7 C8 C12 119.8(15)
C1 C8 C12 101.1(15)
C9 C8 C12 104.6(14)
C8 C9 C10 102.9(14)
C8 C9 H9A 111.2
C10 C9 H9A 111.2
C8 C9 H9B 111.2
C10 C9 H9B 111.2
H9A C9 H9B 109.1
C9 C10 C11 102.0(14)
C9 C10 H10A 111.4
C11 C10 H10A 111.4
C9 C10 H10B 111.4
C11 C10 H10B 111.4
H10A C10 H10B 109.2
C2 C11 C10 108.3(12)
C2 C11 C12 102.5(11)
C10 C11 C12 99.5(14)
C2 C11 H11 114.9
C10 C11 H11 114.9
C12 C11 H11 114.9
C8 C12 C13 109.8(14)
C8 C12 C11 92.0(11)
C13 C12 C11 113.7(14)
C8 C12 C14 113.7(15)
C13 C12 C14 108.0(13)
C11 C12 C14 118.8(15)
C12 C13 H13A 109.5
C12 C13 H13B 109.5
H13A C13 H13B 109.5
C12 C13 H13C 109.5
H13A C13 H13C 109.5
H13B C13 H13C 109.5
C12 C14 H14A 109.5
C12 C14 H14B 109.5
H14A C14 H14B 109.5
C12 C14 H14C 109.5
H14A C14 H14C 109.5
H14B C14 H14C 109.5
O3 C15 C16 123.9(15)
O3 C15 C22 127.1(15)
C16 C15 C22 108.1(14)
C17 C16 C15 125.6(16)
C17 C16 C25 129.3(17)
C15 C16 C25 104.8(14)
O4 C17 C16 121.6(15)
O4 C17 C18 118.8(18)
C16 C17 C18 119.4(18)
F8 C18 F9 97.7(18)
F8 C18 C17 109.6(16)
F9 C18 C17 115.5(15)
F8 C18 C19 122.1(18)
F9 C18 C19 91.2(15)
C17 C18 C19 117.4(15)
F10 C19 F11 111.0(19)
F10 C19 C18 86(2)
F11 C19 C18 106.8(15)
F10 C19 C20 115(2)
F11 C19 C20 117(2)
C18 C19 C20 117.4(18)
F12 C20 F13 115(3)
F12 C20 F14 114(4)
F13 C20 F14 130(3)
F12 C20 C19 87.1(17)
F13 C20 C19 97(2)
F14 C20 C19 80(2)
C22 C21 H21A 109.5
C22 C21 H21B 109.5
H21A C21 H21B 109.5
C22 C21 H21C 109.5
H21A C21 H21C 109.5
H21B C21 H21C 109.5
C15 C22 C21 113.0(13)
C15 C22 C26 96.6(14)
C21 C22 C26 118.7(17)
C15 C22 C23 106.6(14)
C21 C22 C23 116.7(15)
C26 C22 C23 102.9(13)
C24 C23 C22 103.1(13)
C24 C23 H23A 111.1
C22 C23 H23A 111.1
C24 C23 H23B 111.1
C22 C23 H23B 111.1
H23A C23 H23B 109.1
C23 C24 C25 104.8(13)
C23 C24 H24A 110.8
C25 C24 H24A 110.8
C23 C24 H24B 110.8
C25 C24 H24B 110.8
H24A C24 H24B 108.9
C26 C25 C16 98.4(14)
C26 C25 C24 98.5(14)
C16 C25 C24 103.3(15)
C26 C25 H25 117.7
C16 C25 H25 117.7
C24 C25 H25 117.7
C25 C26 C22 98.4(16)
C25 C26 C27 111.7(17)
C22 C26 C27 114.6(16)
C25 C26 C28 111.5(16)
C22 C26 C28 110.9(15)
C27 C26 C28 109.4(18)
C26 C27 H27A 109.5
C26 C27 H27B 109.5
H27A C27 H27B 109.5
C26 C27 H27C 109.5
H27A C27 H27C 109.5
H27B C27 H27C 109.5
C26 C28 H28A 109.5
C26 C28 H28B 109.5
H28A C28 H28B 109.5
C26 C28 H28C 109.5
H28A C28 H28C 109.5
H28B C28 H28C 109.5
O5 C29 C36 129(2)
O5 C29 C30 126.2(14)
C36 C29 C30 104.6(18)
C31 C30 C29 121.1(14)
C31 C30 C39 138.2(16)
C29 C30 C39 100.7(15)
O6 C31 C30 126.5(14)
O6 C31 C32 113.2(13)
C30 C31 C32 120.3(14)
F15 C32 F16 105.3(17)
F15 C32 C33 107.7(18)
F16 C32 C33 107.3(16)
F15 C32 C31 109.8(15)
F16 C32 C31 109.2(15)
C33 C32 C31 116.9(17)
F18 C33 F17 107.5(16)
F18 C33 C34 107(2)
F17 C33 C34 102(3)
F18 C33 C32 110(2)
F17 C33 C32 108.1(18)
C34 C33 C32 122.2(19)
F21 C34 F19 111(3)
F21 C34 F20 108(3)
F19 C34 F20 110(2)
F21 C34 C33 108(2)
F19 C34 C33 115(2)
F20 C34 C33 103(3)
C36 C35 H35A 109.4
C36 C35 H35B 109.5
H35A C35 H35B 109.5
C36 C35 H35C 109.5
H35A C35 H35C 109.5
H35B C35 H35C 109.5
C40 C36 C37 98(2)
C40 C36 C29 103.8(18)
C37 C36 C29 104.3(16)
C40 C36 C35 119.8(19)
C37 C36 C35 118(2)
C29 C36 C35 110.4(19)
C38 C37 C36 109(3)
C38 C37 H37A 109.8
C36 C37 H37A 109.8
C38 C37 H37B 109.8
C36 C37 H37B 109.8
H37A C37 H37B 108.3
C37 C38 C39 100(2)
C37 C38 H38A 111.8
C39 C38 H38A 111.7
C37 C38 H38B 111.8
C39 C38 H38B 111.8
H38A C38 H38B 109.5
C40 C39 C30 104.3(17)
C40 C39 C38 99(2)
C30 C39 C38 105.3(19)
C40 C39 H39 115.4
C30 C39 H39 115.4
C38 C39 H39 115.4
C36 C40 C39 97(2)
C36 C40 C42 116(2)
C39 C40 C42 113(2)
C36 C40 C41 112(2)
C39 C40 C41 111(2)
C42 C40 C41 107.7(19)
C40 C41 H41A 109.5
C40 C41 H41B 109.5
H41A C41 H41B 109.5
C40 C41 H41C 109.5
H41A C41 H41C 109.5
H41B C41 H41C 109.5
C40 C42 H42A 109.5
C40 C42 H42B 109.5
H42A C42 H42B 109.5
C40 C42 H42C 109.5
H42A C42 H42C 109.5
H42B C42 H42C 109.5
O7 C43 C44 125.2(15)
O7 C43 C50 127.7(17)
C44 C43 C50 107.1(16)
C45 C44 C43 123.5(18)
C45 C44 C53 132(2)
C43 C44 C53 105(2)
O8 C45 C44 123.0(17)
O8 C45 C46 115(2)
C44 C45 C46 122(2)
F22 C46 F23 104(2)
F22 C46 C47 113(3)
F23 C46 C47 105(2)
F22 C46 C45 113(2)
F23 C46 C45 108(3)
C47 C46 C45 113(2)
F25 C47 F24 97(2)
F25 C47 C48 128(3)
F24 C47 C48 107.7(19)
F25 C47 C46 108.8(19)
F24 C47 C46 102(2)
C48 C47 C46 110(2)
C50 C49 H49A 109.5
C50 C49 H49B 109.5
H49A C49 H49B 109.5
C50 C49 H49C 109.5
H49A C49 H49C 109.5
H49B C49 H49C 109.5
C43 C50 C49 112.1(16)
C43 C50 C51 101.0(13)
C49 C50 C51 114.2(17)
C43 C50 C54 98.3(13)
C49 C50 C54 125.4(17)
C51 C50 C54 102.2(16)
C50 C51 C52 102.7(16)
C50 C51 H51A 111.2
C52 C51 H51A 111.2
C50 C51 H51B 111.2
C52 C51 H51B 111.2
H51A C51 H51B 109.1
C53 C52 C51 101.8(16)
C53 C52 H52A 111.4
C51 C52 H52A 111.4
C53 C52 H52B 111.4
C51 C52 H52B 111.4
H52A C52 H52B 109.3
C52 C53 C54 106.3(17)
C52 C53 C44 107.4(17)
C54 C53 C44 99.7(16)
C52 C53 H53 114.1
C54 C53 H53 114.1
C44 C53 H53 114.1
C53 C54 C56 119.7(19)
C53 C54 C50 94.7(12)
C56 C54 C50 112.0(15)
C53 C54 C55 114.1(14)
C56 C54 C55 105.0(13)
C50 C54 C55 111.2(16)
C54 C55 H55A 109.5
C54 C55 H55B 109.5
H55A C55 H55B 109.5
C54 C55 H55C 109.5
H55A C55 H55C 109.5
H55B C55 H55C 109.5
C54 C56 H56A 109.5
C54 C56 H56B 109.5
H56A C56 H56B 109.5
C54 C56 H56C 109.5
H56A C56 H56C 109.5
H56B C56 H56C 109.5
O9 C57 C58 127.2(13)
O9 C57 C64 125.4(13)
C58 C57 C64 107.3(13)
C59 C58 C57 124.6(14)
C59 C58 C67 132.3(14)
C57 C58 C67 103.0(13)
O10 C59 C58 118.9(13)
O10 C59 C60 112.3(19)
C58 C59 C60 129(2)
F29 C60 F30 113(3)
F29 C60 C61 112(2)
F30 C60 C61 105(3)
F29 C60 C59 109(3)
F30 C60 C59 112(2)
C61 C60 C59 105(2)
F31 C61 F32 113(2)
F31 C61 C62 112.1(17)
F32 C61 C62 96.5(17)
F31 C61 C60 101.0(19)
F32 C61 C60 119(2)
C62 C61 C60 115(2)
F34 C62 F35 113(2)
F34 C62 F33 110.9(17)
F35 C62 F33 113.0(19)
F34 C62 C61 107.5(19)
F35 C62 C61 101(3)
F33 C62 C61 112(2)
C64 C63 H63A 109.5
C64 C63 H63B 109.5
H63A C63 H63B 109.5
C64 C63 H63C 109.5
H63A C63 H63C 109.5
H63B C63 H63C 109.5
C65 C64 C63 117.4(16)
C65 C64 C57 102.4(14)
C63 C64 C57 115.1(14)
C65 C64 C68 99.9(17)
C63 C64 C68 120.3(14)
C57 C64 C68 98.4(13)
C66 C65 C64 112(2)
C66 C65 H65A 109.2
C64 C65 H65A 109.2
C66 C65 H65B 109.1
C64 C65 H65B 109.1
H65A C65 H65B 107.9
C65 C66 C67 99.8(16)
C65 C66 H66A 111.8
C67 C66 H66A 111.8
C65 C66 H66B 111.8
C67 C66 H66B 111.8
H66A C66 H66B 109.5
C68 C67 C58 99.5(14)
C68 C67 C66 103.9(17)
C58 C67 C66 105.3(14)
C68 C67 H67 115.4
C58 C67 H67 115.4
C66 C67 H67 115.4
C69 C68 C67 117.3(19)
C69 C68 C70 106.5(18)
C67 C68 C70 111.0(18)
C69 C68 C64 115.0(19)
C67 C68 C64 93.8(14)
C70 C68 C64 113.1(16)
C68 C70 H70A 109.5
C68 C70 H70B 109.5
H70A C70 H70B 109.5
C68 C70 H70C 109.5
H70A C70 H70C 109.5
H70B C70 H70C 109.5
O11 C71 C72 127.8(16)
O11 C71 C78 125.9(15)
C72 C71 C78 106.2(17)
C73 C72 C71 124(2)
C73 C72 C81 128(2)
C71 C72 C81 106.9(16)
O12 C73 C72 122.7(16)
O12 C73 C74 111.2(15)
C72 C73 C74 124.4(17)
F37 C74 F36 107.7(15)
F37 C74 C73 112.5(15)
F36 C74 C73 113.3(13)
F37 C74 C75 100.5(14)
F36 C74 C75 105.9(15)
C73 C74 C75 115.8(15)
F39 C75 F38 105.9(15)
F39 C75 C76 111(2)
F38 C75 C76 106.6(19)
F39 C75 C74 109.5(16)
F38 C75 C74 106.6(18)
C76 C75 C74 117.0(17)
F40 C76 F42 105.7(17)
F40 C76 F41 109(3)
F42 C76 F41 106(2)
F40 C76 C75 115(2)
F42 C76 C75 112(2)
F41 C76 C75 108.8(19)
C78 C77 H77A 109.5
C78 C77 H77B 109.5
H77A C77 H77B 109.5
C78 C77 H77C 109.5
H77A C77 H77C 109.5
H77B C77 H77C 109.5
C71 C78 C79 103.0(15)
C71 C78 C77 115.0(18)
C79 C78 C77 118.8(17)
C71 C78 C82 100.3(14)
C79 C78 C82 98.2(17)
C77 C78 C82 118.5(18)
C80 C79 C78 105.6(18)
C80 C79 H79A 110.6
C78 C79 H79A 110.6
C80 C79 H79B 110.6
C78 C79 H79B 110.6
H79A C79 H79B 108.8
C81 C80 C79 102.3(19)
C81 C80 H80A 111.3
C79 C80 H80A 111.3
C81 C80 H80B 111.3
C79 C80 H80B 111.3
H80A C80 H80B 109.2
C80 C81 C82 104.1(16)
C80 C81 C72 107.2(17)
C82 C81 C72 97.7(16)
C80 C81 H81 115.3
C82 C81 H81 115.3
C72 C81 H81 115.3
C81 C82 C78 95.0(15)
C81 C82 C84 109.7(18)
C78 C82 C84 114.9(17)
C81 C82 C83 115.9(18)
C78 C82 C83 111.4(18)
C84 C82 C83 109.5(17)
C82 C83 H83A 109.5
C82 C83 H83B 109.5
H83A C83 H83B 109.5
C82 C83 H83C 109.5
H83A C83 H83C 109.5
H83B C83 H83C 109.5
C82 C84 H84A 109.5
C82 C84 H84B 109.5
H84A C84 H84B 109.5
C82 C84 H84C 109.5
H84A C84 H84C 109.5
H84B C84 H84C 109.5
C1 O1 Yb1 131.3(10)
C3 O2 Yb1 138.1(11)
C15 O3 Yb1 131.8(10)
C17 O4 Yb1 140.5(11)
C29 O5 Yb1 133.6(12)
C31 O6 Yb1 135.0(9)
C43 O7 Yb2 135.0(10)
C45 O8 Yb2 138.1(11)
C57 O9 Yb2 129.9(9)
C59 O10 Yb2 139.2(11)
C71 O11 Yb2 133.5(9)
C73 O12 Yb2 134.0(9)
O2 Yb1 O4 85.3(4)
O2 Yb1 O6 164.3(4)
O4 Yb1 O6 103.2(3)
O2 Yb1 O5 118.4(4)
O4 Yb1 O5 77.0(4)
O6 Yb1 O5 76.8(4)
O2 Yb1 O1 76.6(4)
O4 Yb1 O1 130.7(4)
O6 Yb1 O1 106.4(4)
O5 Yb1 O1 72.6(3)
O2 Yb1 O1W 86.1(3)
O4 Yb1 O1W 149.0(3)
O6 Yb1 O1W 79.8(3)
O5 Yb1 O1W 132.7(4)
O1 Yb1 O1W 75.5(3)
O2 Yb1 O3 86.5(3)
O4 Yb1 O3 74.9(4)
O6 Yb1 O3 83.1(4)
O5 Yb1 O3 140.4(3)
O1 Yb1 O3 146.6(3)
O1W Yb1 O3 74.8(3)
O10 Yb2 O8 85.4(4)
O10 Yb2 O11 78.0(4)
O8 Yb2 O11 119.0(4)
O10 Yb2 O12 99.6(4)
O8 Yb2 O12 163.7(4)
O11 Yb2 O12 77.3(3)
O10 Yb2 O7 127.3(4)
O8 Yb2 O7 74.9(4)
O11 Yb2 O7 70.5(4)
O12 Yb2 O7 112.9(3)
O10 Yb2 O9 74.9(3)
O8 Yb2 O9 83.1(4)
O11 Yb2 O9 143.3(4)
O12 Yb2 O9 83.3(3)
O7 Yb2 O9 146.2(3)
O10 Yb2 O2W 149.9(3)
O8 Yb2 O2W 87.1(4)
O11 Yb2 O2W 130.4(4)
O12 Yb2 O2W 80.8(3)
O7 Yb2 O2W 78.3(3)
O9 Yb2 O2W 75.3(3)
F27 C48 F28 122(3)
F27 C48 F26 111(2)
F28 C48 F26 99(3)
F27 C48 C47 121(3)
F28 C48 C47 103(2)
F26 C48 C47 95.4(19)

loop_
_geom_bond_atom_site_label_1
_geom_bond_atom_site_label_2
_geom_bond_distance
C1 O1 1.254(17)
C1 C2 1.45(2)
C1 C8 1.50(2)
C2 C3 1.37(2)
C2 C11 1.473(19)
C3 O2 1.26(2)
C3 C4 1.52(3)
C4 F1 1.354(19)
C4 F2 1.36(2)
C4 C5 1.45(2)
C5 F4 1.31(2)
C5 F3 1.349(16)
C5 C6 1.483(19)
C6 F7 1.19(3)
C6 F6 1.32(3)
C6 F5 1.38(3)
C7 C8 1.49(3)
C7 H7A 0.9600
C7 H7B 0.9600
C7 H7C 0.9600
C8 C9 1.519(19)
C8 C12 1.55(2)
C9 C10 1.58(3)
C9 H9A 0.9700
C9 H9B 0.9700
C10 C11 1.58(2)
C10 H10A 0.9700
C10 H10B 0.9700
C11 C12 1.58(2)
C11 H11 0.9800
C12 C13 1.56(2)
C12 C14 1.59(2)
C13 H13A 0.9600
C13 H13B 0.9600
C13 H13C 0.9600
C14 H14A 0.9600
C14 H14B 0.9600
C14 H14C 0.9600
C15 O3 1.237(17)
C15 C16 1.42(2)
C15 C22 1.51(2)
C16 C17 1.40(2)
C16 C25 1.58(2)
C17 O4 1.21(2)
C17 C18 1.517(15)
C18 F8 1.290(15)
C18 F9 1.405(16)
C18 C19 1.533(17)
C19 F10 1.45(3)
C19 F11 1.48(3)
C19 C20 1.560(17)
C20 F12 1.321(18)
C20 F13 1.321(19)
C20 F14 1.38(4)
C21 C22 1.52(2)
C21 H21A 0.9600
C21 H21B 0.9600
C21 H21C 0.9600
C22 C26 1.53(3)
C22 C23 1.57(2)
C23 C24 1.53(2)
C23 H23A 0.9700
C23 H23B 0.9700
C24 C25 1.63(2)
C24 H24A 0.9700
C24 H24B 0.9700
C25 C26 1.51(3)
C25 H25 0.9800
C26 C27 1.57(2)
C26 C28 1.61(2)
C27 H27A 0.9600
C27 H27B 0.9600
C27 H27C 0.9600
C28 H28A 0.9600
C28 H28B 0.9600
C28 H28C 0.9600
C29 O5 1.19(2)
C29 C36 1.52(2)
C29 C30 1.52(3)
C30 C31 1.340(19)
C30 C39 1.55(3)
C31 O6 1.266(14)
C31 C32 1.51(2)
C32 F15 1.37(2)
C32 F16 1.38(2)
C32 C33 1.49(3)
C33 F18 1.33(2)
C33 F17 1.38(2)
C33 C34 1.48(4)
C34 F21 1.28(3)
C34 F19 1.30(2)
C34 F20 1.35(3)
C35 C36 1.56(3)
C35 H35A 0.9601
C35 H35B 0.9601
C35 H35C 0.9601
C36 C40 1.46(3)
C36 C37 1.49(3)
C37 C38 1.43(4)
C37 H37A 0.9700
C37 H37B 0.9700
C38 C39 1.57(3)
C38 H38A 0.9700
C38 H38B 0.9700
C39 C40 1.49(3)
C39 H39 0.9800
C40 C42 1.59(3)
C40 C41 1.61(3)
C41 H41A 0.9600
C41 H41B 0.9600
C41 H41C 0.9600
C42 H42A 0.9600
C42 H42B 0.9600
C42 H42C 0.9600
C43 O7 1.216(14)
C43 C44 1.42(3)
C43 C50 1.515(18)
C44 C45 1.36(3)
C44 C53 1.53(3)
C45 O8 1.26(2)
C45 C46 1.61(4)
C46 F22 1.27(2)
C46 F23 1.37(3)
C46 C47 1.52(3)
C47 F25 1.28(3)
C47 F24 1.41(3)
C47 C48 1.498(17)
C49 C50 1.53(3)
C49 H49A 0.9600
C49 H49B 0.9600
C49 H49C 0.9600
C50 C51 1.53(2)
C50 C54 1.56(2)
C51 C52 1.62(3)
C51 H51A 0.9700
C51 H51B 0.9700
C52 C53 1.43(2)
C52 H52A 0.9700
C52 H52B 0.9700
C53 C54 1.50(2)
C53 H53 0.9800
C54 C56 1.54(2)
C54 C55 1.59(2)
C55 H55A 0.9600
C55 H55B 0.9600
C55 H55C 0.9600
C56 H56A 0.9600
C56 H56B 0.9600
C56 H56C 0.9600
C57 O9 1.233(16)
C57 C58 1.467(19)
C57 C64 1.53(2)
C58 C59 1.36(2)
C58 C67 1.55(2)
C59 O10 1.331(19)
C59 C60 1.53(3)
C60 F29 1.24(4)
C60 F30 1.35(3)
C60 C61 1.51(2)
C61 F31 1.382(16)
C61 F32 1.404(17)
C61 C62 1.483(17)
C62 F34 1.267(17)
C62 F35 1.273(18)
C62 F33 1.281(18)
C63 C64 1.50(2)
C63 H63A 0.9600
C63 H63B 0.9600
C63 H63C 0.9600
C64 C65 1.48(2)
C64 C68 1.57(2)
C65 C66 1.44(3)
C65 H65A 0.9700
C65 H65B 0.9700
C66 C67 1.58(3)
C66 H66A 0.9700
C66 H66B 0.9700
C67 C68 1.54(2)
C67 H67 0.9800
C68 C69 1.50(3)
C68 C70 1.57(3)
C70 H70A 0.9600
C70 H70B 0.9600
C70 H70C 0.9600
C71 O11 1.218(18)
C71 C72 1.41(3)
C71 C78 1.51(2)
C72 C73 1.40(2)
C72 C81 1.55(3)
C73 O12 1.318(16)
C73 C74 1.48(2)
C74 F37 1.314(18)
C74 F36 1.333(18)
C74 C75 1.59(3)
C75 F39 1.36(2)
C75 F38 1.39(2)
C75 C76 1.47(3)
C76 F40 1.31(3)
C76 F42 1.32(2)
C76 F41 1.35(3)
C77 C78 1.57(3)
C77 H77A 0.9600
C77 H77B 0.9600
C77 H77C 0.9600
C78 C79 1.57(3)
C78 C82 1.58(3)
C79 C80 1.55(3)
C79 H79A 0.9700
C79 H79B 0.9700
C80 C81 1.50(3)
C80 H80A 0.9700
C80 H80B 0.9700
C81 C82 1.52(3)
C81 H81 0.9800
C82 C84 1.63(3)
C82 C83 1.64(3)
C83 H83A 0.9600
C83 H83B 0.9600
C83 H83C 0.9600
C84 H84A 0.9600
C84 H84B 0.9600
C84 H84C 0.9600
F26 C48 1.39(3)
F27 C48 1.13(3)
F28 C48 1.26(3)
O1 Yb1 2.271(8)
O2 Yb1 2.182(8)
O3 Yb1 2.330(9)
O4 Yb1 2.204(8)
O5 Yb1 2.264(9)
O6 Yb1 2.239(8)
O7 Yb2 2.254(7)
O8 Yb2 2.200(9)
O9 Yb2 2.320(8)
O10 Yb2 2.180(9)
O11 Yb2 2.243(9)
O12 Yb2 2.246(8)
O1W Yb1 2.329(8)
O2W Yb2 2.359(8)

loop_
_geom_torsion_atom_site_label_1
_geom_torsion_atom_site_label_2
_geom_torsion_atom_site_label_3
_geom_torsion_atom_site_label_4
_geom_torsion
O1 C1 C2 C3 -1(2)
C8 C1 C2 C3 -179.9(13)
O1 C1 C2 C11 177.5(13)
C8 C1 C2 C11 -1.2(15)
C1 C2 C3 O2 -5(2)
C11 C2 C3 O2 177.0(14)
C1 C2 C3 C4 -176.9(14)
C11 C2 C3 C4 5(3)
O2 C3 C4 F1 39(2)
C2 C3 C4 F1 -148.4(15)
O2 C3 C4 F2 149.4(15)
C2 C3 C4 F2 -38(2)
O2 C3 C4 C5 -84(2)
C2 C3 C4 C5 88(2)
F1 C4 C5 F4 175.1(17)
F2 C4 C5 F4 61(2)
C3 C4 C5 F4 -63(2)
F1 C4 C5 F3 -59(2)
F2 C4 C5 F3 -173.2(19)
C3 C4 C5 F3 63(2)
F1 C4 C5 C6 61(3)
F2 C4 C5 C6 -53(3)
C3 C4 C5 C6 -177(2)
F4 C5 C6 F7 -161(3)
F3 C5 C6 F7 85(3)
C4 C5 C6 F7 -41(4)
F4 C5 C6 F6 67(3)
F3 C5 C6 F6 -48(3)
C4 C5 C6 F6 -173(3)
F4 C5 C6 F5 -64(3)
F3 C5 C6 F5 -178(3)
C4 C5 C6 F5 56(4)
O1 C1 C8 C7 18(2)
C2 C1 C8 C7 -163.5(15)
O1 C1 C8 C9 -104.6(17)
C2 C1 C8 C9 74.1(16)
O1 C1 C8 C12 147.4(14)
C2 C1 C8 C12 -33.9(15)
C7 C8 C9 C10 163.3(13)
C1 C8 C9 C10 -73.8(16)
C12 C8 C9 C10 31.6(16)
C8 C9 C10 C11 6.7(16)
C3 C2 C11 C10 109(2)
C1 C2 C11 C10 -69.1(16)
C3 C2 C11 C12 -146.1(18)
C1 C2 C11 C12 35.5(14)
C9 C10 C11 C2 65.1(16)
C9 C10 C11 C12 -41.6(14)
C7 C8 C12 C13 61(2)
C1 C8 C12 C13 -65.1(17)
C9 C8 C12 C13 -172.0(14)
C7 C8 C12 C11 176.6(15)
C1 C8 C12 C11 51.0(14)
C9 C8 C12 C11 -55.9(15)
C7 C8 C12 C14 -61(2)
C1 C8 C12 C14 173.9(15)
C9 C8 C12 C14 66.9(19)
C2 C11 C12 C8 -53.2(13)
C10 C11 C12 C8 58.1(12)
C2 C11 C12 C13 59.4(16)
C10 C11 C12 C13 170.8(13)
C2 C11 C12 C14 -171.8(15)
C10 C11 C12 C14 -60.4(18)
O3 C15 C16 C17 -9(3)
C22 C15 C16 C17 -178(2)
O3 C15 C16 C25 177.1(16)
C22 C15 C16 C25 7(2)
C15 C16 C17 O4 1(4)
C25 C16 C17 O4 174(2)
C15 C16 C17 C18 176.0(19)
C25 C16 C17 C18 -11(4)
O4 C17 C18 F8 -108(3)
C16 C17 C18 F8 77(3)
O4 C17 C18 F9 143(2)
C16 C17 C18 F9 -33(3)
O4 C17 C18 C19 37(3)
C16 C17 C18 C19 -138(2)
F8 C18 C19 F10 66(2)
F9 C18 C19 F10 165.6(17)
C17 C18 C19 F10 -75(2)
F8 C18 C19 F11 176.5(19)
F9 C18 C19 F11 -83.7(18)
C17 C18 C19 F11 36(2)
F8 C18 C19 C20 -50(3)
F9 C18 C19 C20 50(3)
C17 C18 C19 C20 170(2)
F10 C19 C20 F12 51(4)
F11 C19 C20 F12 -82(3)
C18 C19 C20 F12 150(3)
F10 C19 C20 F13 -64(3)
F11 C19 C20 F13 163(2)
C18 C19 C20 F13 34(3)
F10 C19 C20 F14 166(3)
F11 C19 C20 F14 33(3)
C18 C19 C20 F14 -96(3)
O3 C15 C22 C21 27(3)
C16 C15 C22 C21 -164.1(17)
O3 C15 C22 C26 151.7(17)
C16 C15 C22 C26 -39.0(18)
O3 C15 C22 C23 -102.7(18)
C16 C15 C22 C23 66.5(18)
C15 C22 C23 C24 -72.1(17)
C21 C22 C23 C24 160.7(16)
C26 C22 C23 C24 29.0(18)
C22 C23 C24 C25 4.5(19)
C17 C16 C25 C26 -146(2)
C15 C16 C25 C26 27.7(19)
C17 C16 C25 C24 113(2)
C15 C16 C25 C24 -73.2(18)
C23 C24 C25 C26 -36.6(19)
C23 C24 C25 C16 64.2(18)
C16 C25 C26 C22 -51.2(15)
C24 C25 C26 C22 53.7(15)
C16 C25 C26 C27 69.5(19)
C24 C25 C26 C27 174.4(16)
C16 C25 C26 C28 -167.7(16)
C24 C25 C26 C28 -62.8(19)
C15 C22 C26 C25 55.6(14)
C21 C22 C26 C25 176.3(15)
C23 C22 C26 C25 -53.1(15)
C15 C22 C26 C27 -63(2)
C21 C22 C26 C27 58(2)
C23 C22 C26 C27 -171.8(17)
C15 C22 C26 C28 172.5(16)
C21 C22 C26 C28 -67(2)
C23 C22 C26 C28 64(2)
O5 C29 C30 C31 -5(3)
C36 C29 C30 C31 178.9(14)
O5 C29 C30 C39 176.5(17)
C36 C29 C30 C39 0.0(18)
C29 C30 C31 O6 -4(2)
C39 C30 C31 O6 173.8(19)
C29 C30 C31 C32 177.0(15)
C39 C30 C31 C32 -5(3)
O6 C31 C32 F15 -140.4(15)
C30 C31 C32 F15 38(2)
O6 C31 C32 F16 -25(2)
C30 C31 C32 F16 153.3(15)
O6 C31 C32 C33 96.6(19)
C30 C31 C32 C33 -85(2)
F15 C32 C33 F18 64(2)
F16 C32 C33 F18 -48(2)
C31 C32 C33 F18 -171.4(17)
F15 C32 C33 F17 -53(2)
F16 C32 C33 F17 -165.4(18)
C31 C32 C33 F17 72(2)
F15 C32 C33 C34 -170(2)
F16 C32 C33 C34 77(3)
C31 C32 C33 C34 -46(3)
F18 C33 C34 F21 -171(2)
F17 C33 C34 F21 -58(2)
C32 C33 C34 F21 62(4)
F18 C33 C34 F19 -46(3)
F17 C33 C34 F19 66(3)
C32 C33 C34 F19 -173(2)
F18 C33 C34 F20 74(2)
F17 C33 C34 F20 -173.3(16)
C32 C33 C34 F20 -53(3)
O5 C29 C36 C40 151(2)
C30 C29 C36 C40 -33(2)
O5 C29 C36 C37 -106(2)
C30 C29 C36 C37 70(2)
O5 C29 C36 C35 21(3)
C30 C29 C36 C35 -162.2(16)
C40 C36 C37 C38 35(3)
C29 C36 C37 C38 -72(3)
C35 C36 C37 C38 165(2)
C36 C37 C38 C39 0(3)
C31 C30 C39 C40 -147(2)
C29 C30 C39 C40 32(2)
C31 C30 C39 C38 110(2)
C29 C30 C39 C38 -72(2)
C37 C38 C39 C40 -35(2)
C37 C38 C39 C30 73(2)
C37 C36 C40 C39 -55.7(19)
C29 C36 C40 C39 51(2)
C35 C36 C40 C39 175.0(17)
C37 C36 C40 C42 64(2)
C29 C36 C40 C42 171(2)
C35 C36 C40 C42 -65(3)
C37 C36 C40 C41 -171.7(17)
C29 C36 C40 C41 -65(2)
C35 C36 C40 C41 59(2)
C30 C39 C40 C36 -52(2)
C38 C39 C40 C36 57(2)
C30 C39 C40 C42 -174(2)
C38 C39 C40 C42 -65(3)
C30 C39 C40 C41 65(2)
C38 C39 C40 C41 173.5(19)
O7 C43 C44 C45 -4(3)
C50 C43 C44 C45 176(2)
O7 C43 C44 C53 178.5(13)
C50 C43 C44 C53 -1(2)
C43 C44 C45 O8 8(4)
C53 C44 C45 O8 -175(2)
C43 C44 C45 C46 -175(2)
C53 C44 C45 C46 2(4)
O8 C45 C46 F22 -147(2)
C44 C45 C46 F22 36(4)
O8 C45 C46 F23 -32(3)
C44 C45 C46 F23 151(2)
O8 C45 C46 C47 84(3)
C44 C45 C46 C47 -94(3)
F22 C46 C47 F25 -169(2)
F23 C46 C47 F25 78(3)
C45 C46 C47 F25 -40(3)
F22 C46 C47 F24 -67(3)
F23 C46 C47 F24 180(2)
C45 C46 C47 F24 63(3)
F22 C46 C47 C48 47(3)
F23 C46 C47 C48 -66(3)
C45 C46 C47 C48 177(2)
O7 C43 C50 C49 13(2)
C44 C43 C50 C49 -166.6(18)
O7 C43 C50 C51 -108.6(17)
C44 C43 C50 C51 71.4(18)
O7 C43 C50 C54 147.2(14)
C44 C43 C50 C54 -32.9(18)
C43 C50 C51 C52 -73.0(17)
C49 C50 C51 C52 166.5(15)
C54 C50 C51 C52 28.2(16)
C50 C51 C52 C53 5.2(18)
C51 C52 C53 C54 -39.1(18)
C51 C52 C53 C44 67(2)
C45 C44 C53 C52 109(3)
C43 C44 C53 C52 -74(2)
C45 C44 C53 C54 -141(3)
C43 C44 C53 C54 37(2)
C52 C53 C54 C56 175.0(15)
C44 C53 C54 C56 63(2)
C52 C53 C54 C50 56.3(16)
C44 C53 C54 C50 -55.2(15)
C52 C53 C54 C55 -59(2)
C44 C53 C54 C55 -170.9(17)
C43 C50 C54 C53 53.8(14)
C49 C50 C54 C53 178.5(17)
C51 C50 C54 C53 -49.5(14)
C43 C50 C54 C56 -70.9(19)
C49 C50 C54 C56 54(2)
C51 C50 C54 C56 -174.2(16)
C43 C50 C54 C55 171.9(14)
C49 C50 C54 C55 -63(2)
C51 C50 C54 C55 68.7(17)
O9 C57 C58 C59 -2(3)
C64 C57 C58 C59 179.8(16)
O9 C57 C58 C67 175.1(15)
C64 C57 C58 C67 -3.6(16)
C57 C58 C59 O10 0(3)
C67 C58 C59 O10 -175.2(17)
C57 C58 C59 C60 178(2)
C67 C58 C59 C60 2(3)
O10 C59 C60 F29 157(2)
C58 C59 C60 F29 -20(3)
O10 C59 C60 F30 32(3)
C58 C59 C60 F30 -146(3)
O10 C59 C60 C61 -82(2)
C58 C59 C60 C61 100(3)
F29 C60 C61 F31 46(3)
F30 C60 C61 F31 169(2)
C59 C60 C61 F31 -72(2)
F29 C60 C61 F32 170(2)
F30 C60 C61 F32 -66(3)
C59 C60 C61 F32 52(3)
F29 C60 C61 C62 -75(3)
F30 C60 C61 C62 48(3)
C59 C60 C61 C62 166.8(19)
F31 C61 C62 F34 34(3)
F32 C61 C62 F34 -84(2)
C60 C61 C62 F34 149(2)
F31 C61 C62 F35 152(3)
F32 C61 C62 F35 34(3)
C60 C61 C62 F35 -93(3)
F31 C61 C62 F33 -88(3)
F32 C61 C62 F33 154(3)
C60 C61 C62 F33 27(3)
O9 C57 C64 C65 -109.0(18)
C58 C57 C64 C65 69.6(17)
O9 C57 C64 C63 19(2)
C58 C57 C64 C63 -161.8(14)
O9 C57 C64 C68 148.8(16)
C58 C57 C64 C68 -32.6(16)
C63 C64 C65 C66 166.1(17)
C57 C64 C65 C66 -67(2)
C68 C64 C65 C66 34(2)
C64 C65 C66 C67 -2(2)
C59 C58 C67 C68 -144(2)
C57 C58 C67 C68 39.3(17)
C59 C58 C67 C66 108(2)
C57 C58 C67 C66 -68.0(16)
C65 C66 C67 C68 -32.3(19)
C65 C66 C67 C58 71.8(19)
C58 C67 C68 C69 63(2)
C66 C67 C68 C69 171.5(18)
C58 C67 C68 C70 -174.2(17)
C66 C67 C68 C70 -66(2)
C58 C67 C68 C64 -57.7(17)
C66 C67 C68 C64 50.8(17)
C65 C64 C68 C69 -172.3(18)
C63 C64 C68 C69 58(2)
C57 C64 C68 C69 -68.1(18)
C65 C64 C68 C67 -49.8(17)
C63 C64 C68 C67 -179.8(16)
C57 C64 C68 C67 54.4(17)
C65 C64 C68 C70 65(2)
C63 C64 C68 C70 -65(2)
C57 C64 C68 C70 169.2(17)
O11 C71 C72 C73 10(3)
C78 C71 C72 C73 -171.4(17)
O11 C71 C72 C81 175.9(17)
C78 C71 C72 C81 -6(2)
C71 C72 C73 O12 -11(3)
C81 C72 C73 O12 -173.7(17)
C71 C72 C73 C74 -175.3(17)
C81 C72 C73 C74 22(3)
O12 C73 C74 F37 153.5(14)
C72 C73 C74 F37 -41(2)
O12 C73 C74 F36 31.1(19)
C72 C73 C74 F36 -163.4(16)
O12 C73 C74 C75 -91.6(17)
C72 C73 C74 C75 74(2)
F37 C74 C75 F39 53.2(19)
F36 C74 C75 F39 165.2(15)
C73 C74 C75 F39 -68(2)
F37 C74 C75 F38 -60.9(18)
F36 C74 C75 F38 51.1(19)
C73 C74 C75 F38 177.6(16)
F37 C74 C75 C76 -180.0(19)
F36 C74 C75 C76 -68(2)
C73 C74 C75 C76 59(3)
F39 C75 C76 F40 178.8(17)
F38 C75 C76 F40 -67(2)
C74 C75 C76 F40 53(3)
F39 C75 C76 F42 -60(2)
F38 C75 C76 F42 54(3)
C74 C75 C76 F42 173.4(17)
F39 C75 C76 F41 56(2)
F38 C75 C76 F41 170.8(18)
C74 C75 C76 F41 -70(3)
O11 C71 C78 C79 -110(2)
C72 C71 C78 C79 72(2)
O11 C71 C78 C77 21(3)
C72 C71 C78 C77 -157.1(18)
O11 C71 C78 C82 149.4(18)
C72 C71 C78 C82 -29(2)
C71 C78 C79 C80 -68.6(19)
C77 C78 C79 C80 163.0(19)
C82 C78 C79 C80 34.0(18)
C78 C79 C80 C81 -1(2)
C79 C80 C81 C82 -35.3(19)
C79 C80 C81 C72 68(2)
C73 C72 C81 C80 97(2)
C71 C72 C81 C80 -68(2)
C73 C72 C81 C82 -155.7(19)
C71 C72 C81 C82 40(2)
C80 C81 C82 C78 56.3(17)
C72 C81 C82 C78 -53.7(17)
C80 C81 C82 C84 -62(2)
C72 C81 C82 C84 -172.5(18)
C80 C81 C82 C83 173.0(18)
C72 C81 C82 C83 63(2)
C71 C78 C82 C81 51.8(17)
C79 C78 C82 C81 -53.1(16)
C77 C78 C82 C81 177.7(18)
C71 C78 C82 C84 166.3(18)
C79 C78 C82 C84 61(2)
C77 C78 C82 C84 -68(3)
C71 C78 C82 C83 -69(2)
C79 C78 C82 C83 -173.4(16)
C77 C78 C82 C83 57(2)
C2 C1 O1 Yb1 3(2)
C8 C1 O1 Yb1 -178.7(10)
C2 C3 O2 Yb1 10(3)
C4 C3 O2 Yb1 -177.8(11)
C16 C15 O3 Yb1 17(2)
C22 C15 O3 Yb1 -175.1(11)
C16 C17 O4 Yb1 -3(4)
C18 C17 O4 Yb1 -178.3(11)
C36 C29 O5 Yb1 -173.8(12)
C30 C29 O5 Yb1 11(3)
C30 C31 O6 Yb1 7(2)
C32 C31 O6 Yb1 -173.9(11)
C44 C43 O7 Yb2 -2(2)
C50 C43 O7 Yb2 178.2(11)
C44 C45 O8 Yb2 -8(4)
C46 C45 O8 Yb2 175.2(13)
C58 C57 O9 Yb2 -15(2)
C64 C57 O9 Yb2 163.7(10)
C58 C59 O10 Yb2 21(3)
C60 C59 O10 Yb2 -156.6(15)
C72 C71 O11 Yb2 -9(3)
C78 C71 O11 Yb2 173.4(13)
C72 C73 O12 Yb2 12(2)
C74 C73 O12 Yb2 177.4(9)
C3 O2 Yb1 O4 -140.3(15)
C3 O2 Yb1 O6 96.3(19)
C3 O2 Yb1 O5 -67.8(16)
C3 O2 Yb1 O1 -6.4(15)
C3 O2 Yb1 O1W 69.6(15)
C3 O2 Yb1 O3 144.6(15)
C17 O4 Yb1 O2 -81(2)
C17 O4 Yb1 O6 86(2)
C17 O4 Yb1 O5 159(2)
C17 O4 Yb1 O1 -148(2)
C17 O4 Yb1 O1W -6(3)
C17 O4 Yb1 O3 7(2)
C31 O6 Yb1 O2 -168.2(12)
C31 O6 Yb1 O4 70.4(12)
C31 O6 Yb1 O5 -2.6(12)
C31 O6 Yb1 O1 -69.7(12)
C31 O6 Yb1 O1W -141.2(12)
C31 O6 Yb1 O3 143.1(12)
C29 O5 Yb1 O2 169.2(14)
C29 O5 Yb1 O4 -113.6(15)
C29 O5 Yb1 O6 -6.5(14)
C29 O5 Yb1 O1 105.7(15)
C29 O5 Yb1 O1W 56.0(16)
C29 O5 Yb1 O3 -67.9(17)
C1 O1 Yb1 O2 -0.1(11)
C1 O1 Yb1 O4 71.4(12)
C1 O1 Yb1 O6 -164.1(11)
C1 O1 Yb1 O5 125.8(12)
C1 O1 Yb1 O1W -89.5(11)
C1 O1 Yb1 O3 -61.6(14)
C15 O3 Yb1 O2 72.5(14)
C15 O3 Yb1 O4 -13.6(13)
C15 O3 Yb1 O6 -119.2(14)
C15 O3 Yb1 O5 -59.7(16)
C15 O3 Yb1 O1 131.4(13)
C15 O3 Yb1 O1W 159.5(14)
C59 O10 Yb2 O8 58.0(16)
C59 O10 Yb2 O11 179.0(16)
C59 O10 Yb2 O12 -106.4(16)
C59 O10 Yb2 O7 125.1(15)
C59 O10 Yb2 O9 -26.1(15)
C59 O10 Yb2 O2W -18(2)
C45 O8 Yb2 O10 133(2)
C45 O8 Yb2 O11 60(2)
C45 O8 Yb2 O12 -118(2)
C45 O8 Yb2 O7 2.6(19)
C45 O8 Yb2 O9 -151(2)
C45 O8 Yb2 O2W -76.0(19)
C71 O11 Yb2 O10 108.4(15)
C71 O11 Yb2 O8 -173.8(14)
C71 O11 Yb2 O12 5.6(14)
C71 O11 Yb2 O7 -114.6(15)
C71 O11 Yb2 O9 65.3(17)
C71 O11 Yb2 O2W -60.4(16)
C73 O12 Yb2 O10 -82.5(12)
C73 O12 Yb2 O8 170.8(13)
C73 O12 Yb2 O11 -7.2(12)
C73 O12 Yb2 O7 55.1(12)
C73 O12 Yb2 O9 -155.8(12)
C73 O12 Yb2 O2W 128.1(12)
C43 O7 Yb2 O10 -69.8(13)
C43 O7 Yb2 O8 2.2(11)
C43 O7 Yb2 O11 -126.7(13)
C43 O7 Yb2 O12 167.0(11)
C43 O7 Yb2 O9 53.4(15)
C43 O7 Yb2 O2W 92.4(12)
C57 O9 Yb2 O10 20.6(12)
C57 O9 Yb2 O8 -66.5(12)
C57 O9 Yb2 O11 64.4(13)
C57 O9 Yb2 O12 122.5(12)
C57 O9 Yb2 O7 -115.7(12)
C57 O9 Yb2 O2W -155.3(12)
F25 C47 C48 F27 169(3)
F24 C47 C48 F27 54(4)
C46 C47 C48 F27 -56(4)
F25 C47 C48 F28 -50(4)
F24 C47 C48 F28 -165(2)
C46 C47 C48 F28 85(3)
F25 C47 C48 F26 50(3)
F24 C47 C48 F26 -64(3)
C46 C47 C48 F26 -174(2)

_cod_duplicate_entry 7052777
